data_4061927
_journal_name_full Organometallics
_journal_year 2003
_chemical_formula_sum 'C26 H32 I2 N2 Si2 Sn'
_chemical_formula_weight 801.21
_space_group_IT_number 5
_symmetry_cell_setting monoclinic
_symmetry_space_group_name_Hall 'C 2y'
_symmetry_space_group_name_H-M 'C 1 2 1'
_cell_angle_alpha 90.00
_cell_angle_beta 90.00(3)
_cell_angle_gamma 90.00
_cell_formula_units_Z 6
_cell_length_a 18.0570(10)
_cell_length_b 10.4190(10)
_cell_length_c 24.2650(10)
_cell_measurement_temperature 293(2)
_cell_volume 4565.1(5)
_diffrn_ambient_temperature 293(2)
_exptl_crystal_density_diffrn 1.749
_cod_depositor_comments
;
The following automatic conversions were performed:

'_symmetry_cell_setting' tag value 'MONCLINIC' was replaced with
'monoclinic' value.

Automatic conversion script
Id: cif_fix_values 1646 2011-03-28 12:23:43Z adriana 
;
_cod_original_sg_symbol_H-M 'C 2'
_cod_database_code 4061927

loop_
_symmetry_equiv_pos_as_xyz
'x, y, z'
'-x, y, -z'
'x+1/2, y+1/2, z'
'-x+1/2, y+1/2, -z'

loop_
_atom_site_label
_atom_site_type_symbol
_atom_site_fract_x
_atom_site_fract_y
_atom_site_fract_z
_atom_site_U_iso_or_equiv
_atom_site_adp_type
_atom_site_occupancy
_atom_site_symmetry_multiplicity
_atom_site_calc_flag
_atom_site_refinement_flags
_atom_site_disorder_assembly
_atom_site_disorder_group
Sn1 Sn 0.28343(2) -0.85014(4) 0.333288(18) 0.04202(13) Uani 1 1 d . . .
Sn2 Sn 0.0000 0.00004(5) 0.0000 0.04201(16) Uani 1 2 d S . .
I1 I 0.22691(3) -0.65961(6) 0.26241(3) 0.06791(18) Uani 1 1 d . . .
I2 I 0.15979(3) -0.86069(7) 0.40420(3) 0.06782(18) Uani 1 1 d . . .
I3 I 0.06691(4) -0.17998(5) 0.07086(3) 0.06758(18) Uani 1 1 d . . .
Si1 Si 0.35651(13) -0.6287(2) 0.42888(10) 0.0551(5) Uani 1 1 d . . .
Si2 Si 0.20925(11) -1.0706(2) 0.23747(10) 0.0546(5) Uani 1 1 d . . .
Si3 Si -0.14709(14) -0.0012(2) 0.09546(10) 0.0556(5) Uani 1 1 d . . .
N1 N 0.3507(4) -0.9788(6) 0.4080(3) 0.0503(14) Uani 1 1 d . . .
N2 N 0.3810(3) -0.8864(6) 0.2591(3) 0.0480(13) Uani 1 1 d . . .
N3 N 0.0302(4) 0.1653(6) 0.0753(2) 0.0489(13) Uani 1 1 d . . .
C1 C 0.5094(5) -0.7943(10) 0.3655(4) 0.064(2) Uani 1 1 d . . .
H1A H 0.5212 -0.7136 0.3486 0.080 Uiso 1 1 d R . .
C2 C 0.5685(5) -0.8829(11) 0.3763(4) 0.068(2) Uani 1 1 d . . .
H2A H 0.6188 -0.8592 0.3683 0.080 Uiso 1 1 d R . .
C3 C 0.5542(5) -0.9978(13) 0.4021(4) 0.076(3) Uani 1 1 d . . .
H3A H 0.5946 -1.0542 0.4109 0.080 Uiso 1 1 d R . .
C4 C 0.4816(5) -1.0332(9) 0.4128(3) 0.0573(18) Uani 1 1 d . . .
C5 C 0.4594(7) -1.1544(11) 0.4381(4) 0.075(3) Uani 1 1 d . . .
H5A H 0.4963 -1.2175 0.4470 0.130 Uiso 1 1 d R . .
C6 C 0.3883(7) -1.1780(10) 0.4493(4) 0.072(2) Uani 1 1 d . . .
H6A H 0.3742 -1.2545 0.4687 0.100 Uiso 1 1 d R . .
C7 C 0.3329(6) -1.0881(9) 0.4315(4) 0.0613(19) Uani 1 1 d . . .
H7A H 0.2817 -1.1086 0.4374 0.100 Uiso 1 1 d R . .
C8 C 0.4224(4) -0.9472(8) 0.4009(3) 0.0474(15) Uani 1 1 d . . .
C9 C 0.4374(4) -0.8261(7) 0.3772(3) 0.0470(15) Uani 1 1 d . . .
C10 C 0.3745(4) -0.7355(7) 0.3665(3) 0.0446(14) Uani 1 1 d . . .
H10A H 0.3905 -0.6799 0.3373 0.080 Uiso 1 1 d R . .
C11 C 0.4412(6) -0.5253(12) 0.4358(6) 0.083(3) Uani 1 1 d . . .
H11A H 0.4470 -0.4751 0.4029 0.100 Uiso 1 1 d R . .
H11B H 0.4361 -0.4692 0.4670 0.100 Uiso 1 1 d R . .
H11C H 0.4840 -0.5789 0.4407 0.100 Uiso 1 1 d R . .
C12 C 0.2751(7) -0.5207(10) 0.4179(5) 0.082(3) Uani 1 1 d . . .
H12A H 0.2308 -0.5710 0.4146 0.100 Uiso 1 1 d R . .
H12B H 0.2700 -0.4619 0.4482 0.100 Uiso 1 1 d R . .
H12C H 0.2830 -0.4734 0.3845 0.100 Uiso 1 1 d R . .
C13 C 0.3474(7) -0.7244(11) 0.4934(4) 0.076(3) Uani 1 1 d . . .
H13A H 0.3041 -0.7776 0.4907 0.130 Uiso 1 1 d R . .
H13B H 0.3903 -0.7775 0.4982 0.130 Uiso 1 1 d R . .
H13C H 0.3425 -0.6678 0.5244 0.130 Uiso 1 1 d R . .
C14 C 0.3707(5) -1.2182(9) 0.3020(4) 0.0623(19) Uani 1 1 d . . .
H14A H 0.3368 -1.2766 0.3193 0.100 Uiso 1 1 d R . .
C15 C 0.4437(6) -1.2603(11) 0.2902(5) 0.073(3) Uani 1 1 d . . .
H15A H 0.4581 -1.3467 0.2988 0.080 Uiso 1 1 d R . .
C16 C 0.4934(6) -1.1829(11) 0.2663(4) 0.074(3) Uani 1 1 d . . .
H16A H 0.5421 -1.2143 0.2576 0.080 Uiso 1 1 d R . .
C17 C 0.4739(4) -1.0550(10) 0.2534(3) 0.0578(19) Uani 1 1 d . . .
C18 C 0.5224(5) -0.9655(13) 0.2286(3) 0.068(3) Uani 1 1 d . . .
H18A H 0.5717 -0.9903 0.2185 0.080 Uiso 1 1 d R . .
C19 C 0.4999(5) -0.8396(11) 0.2189(4) 0.065(2) Uani 1 1 d . . .
H19A H 0.5324 -0.7795 0.2012 0.080 Uiso 1 1 d R . .
C20 C 0.4289(5) -0.8049(10) 0.2336(3) 0.063(2) Uani 1 1 d . . .
H20A H 0.4130 -0.7184 0.2269 0.080 Uiso 1 1 d R . .
C21 C 0.4009(4) -1.0097(8) 0.2664(3) 0.0496(15) Uani 1 1 d . . .
C22 C 0.3487(4) -1.0936(8) 0.2906(3) 0.0475(15) Uani 1 1 d . . .
C23 C 0.2716(4) -1.0430(7) 0.3002(3) 0.0464(14) Uani 1 1 d . . .
H23A H 0.2512 -1.0941 0.3295 0.080 Uiso 1 1 d R . .
C24 C 0.1989(6) -1.2519(11) 0.2303(5) 0.076(3) Uani 1 1 d . . .
H24A H 0.1677 -1.2714 0.1993 0.100 Uiso 1 1 d R . .
H24B H 0.2465 -1.2914 0.2252 0.100 Uiso 1 1 d R . .
H24C H 0.1766 -1.2843 0.2634 0.100 Uiso 1 1 d R . .
C25 C 0.1168(5) -1.0001(11) 0.2475(5) 0.080(3) Uani 1 1 d . . .
H25A H 0.1209 -0.9085 0.2506 0.080 Uiso 1 1 d R . .
H25B H 0.0861 -1.0213 0.2165 0.080 Uiso 1 1 d R . .
H25C H 0.0952 -1.0342 0.2805 0.080 Uiso 1 1 d R . .
C26 C 0.2531(7) -1.0071(16) 0.1744(4) 0.089(4) Uani 1 1 d . . .
H26A H 0.2593 -0.9158 0.1770 0.130 Uiso 1 1 d R . .
H26B H 0.3008 -1.0472 0.1707 0.130 Uiso 1 1 d R . .
H26C H 0.2234 -1.0271 0.1427 0.130 Uiso 1 1 d R . .
C27 C -0.1412(5) 0.3133(8) 0.0315(4) 0.0585(18) Uani 1 1 d . . .
H27A H -0.1875 0.2896 0.0150 0.080 Uiso 1 1 d R . .
C28 C -0.1259(7) 0.4434(9) 0.0444(5) 0.073(2) Uani 1 1 d . . .
H28A H -0.1622 0.5072 0.0350 0.130 Uiso 1 1 d R . .
C29 C -0.0615(7) 0.4797(8) 0.0674(5) 0.075(3) Uani 1 1 d . . .
H29A H -0.0531 0.5686 0.0757 0.100 Uiso 1 1 d R . .
C30 C -0.0072(5) 0.3893(8) 0.0799(4) 0.0588(19) Uani 1 1 d . . .
C31 C 0.0646(5) 0.4157(11) 0.1037(4) 0.065(2) Uani 1 1 d . . .
H31A H 0.0788 0.5031 0.1102 0.080 Uiso 1 1 d R . .
C32 C 0.1092(7) 0.3225(12) 0.1156(4) 0.075(3) Uani 1 1 d . . .
H32A H 0.1542 0.3402 0.1352 0.130 Uiso 1 1 d R . .
C33 C 0.0930(5) 0.1954(10) 0.0990(4) 0.0601(19) Uani 1 1 d . . .
H33A H 0.1285 0.1288 0.1059 0.080 Uiso 1 1 d R . .
C34 C -0.0204(4) 0.2568(7) 0.0670(3) 0.0474(15) Uani 1 1 d . . .
C35 C -0.0889(4) 0.2190(7) 0.0433(3) 0.0472(14) Uani 1 1 d . . .
C36 C -0.1034(4) 0.0792(7) 0.0329(3) 0.0482(15) Uani 1 1 d . . .
H36A H -0.1392 0.0755 0.0037 0.080 Uiso 1 1 d R . .
C37 C -0.2429(6) 0.0738(12) 0.1017(5) 0.083(3) Uani 1 1 d . . .
H37A H -0.2691 0.0383 0.1325 0.080 Uiso 1 1 d R . .
H37B H -0.2380 0.1649 0.1064 0.080 Uiso 1 1 d R . .
H37C H -0.2699 0.0564 0.0684 0.080 Uiso 1 1 d R . .
C38 C -0.0951(6) 0.0334(14) 0.1605(4) 0.081(3) Uani 1 1 d . . .
H38A H -0.0470 -0.0051 0.1579 0.100 Uiso 1 1 d R . .
H38B H -0.0901 0.1247 0.1643 0.100 Uiso 1 1 d R . .
H38C H -0.1207 -0.0004 0.1920 0.100 Uiso 1 1 d R . .
C39 C -0.1587(7) -0.1787(11) 0.0856(5) 0.086(3) Uani 1 1 d . . .
H39A H -0.1111 -0.2196 0.0831 0.100 Uiso 1 1 d R . .
H39B H -0.1854 -0.2130 0.1164 0.100 Uiso 1 1 d R . .
H39C H -0.1860 -0.1942 0.0523 0.100 Uiso 1 1 d R . .

loop_
_atom_site_aniso_label
_atom_site_aniso_U_11
_atom_site_aniso_U_22
_atom_site_aniso_U_33
_atom_site_aniso_U_23
_atom_site_aniso_U_13
_atom_site_aniso_U_12
Sn1 0.0357(2) 0.0416(2) 0.0488(2) 0.00119(17) 0.00010(15) 0.00526(16)
Sn2 0.0451(3) 0.0325(3) 0.0485(3) 0.000 -0.0031(2) 0.000
I1 0.0594(3) 0.0649(3) 0.0795(4) 0.0205(3) -0.0138(3) 0.0127(2)
I2 0.0534(3) 0.0710(3) 0.0791(4) -0.0015(3) 0.0234(2) 0.0096(3)
I3 0.0742(4) 0.0493(3) 0.0792(4) 0.0209(3) -0.0119(3) 0.0041(2)
Si1 0.0552(11) 0.0443(10) 0.0657(12) -0.0071(9) -0.0058(9) 0.0071(9)
Si2 0.0400(9) 0.0602(13) 0.0636(12) -0.0069(10) -0.0045(8) -0.0014(8)
Si3 0.0573(11) 0.0446(10) 0.0648(12) -0.0006(9) 0.0062(9) -0.0079(9)
N1 0.049(3) 0.049(3) 0.053(3) 0.004(3) 0.008(2) 0.009(3)
N2 0.035(3) 0.054(3) 0.055(3) 0.006(3) 0.007(2) 0.002(2)
N3 0.060(3) 0.040(3) 0.046(3) -0.001(2) -0.008(2) -0.009(3)
C1 0.050(4) 0.069(5) 0.074(5) -0.007(4) -0.010(4) -0.002(4)
C2 0.042(4) 0.082(6) 0.081(5) 0.001(5) -0.001(3) 0.008(4)
C3 0.049(4) 0.104(8) 0.073(5) -0.009(6) -0.011(4) 0.029(5)
C4 0.066(4) 0.060(5) 0.047(3) -0.005(3) -0.014(3) 0.017(4)
C5 0.102(8) 0.067(6) 0.056(4) 0.007(4) -0.017(5) 0.032(5)
C6 0.099(7) 0.051(4) 0.065(5) 0.008(4) -0.006(5) 0.014(5)
C7 0.076(5) 0.049(4) 0.059(4) 0.006(4) 0.001(4) 0.006(4)
C8 0.041(3) 0.056(4) 0.045(3) -0.004(3) -0.002(3) 0.009(3)
C9 0.043(3) 0.052(4) 0.046(3) -0.002(3) -0.002(2) 0.008(3)
C10 0.041(3) 0.039(3) 0.054(3) 0.005(3) -0.003(3) 0.003(3)
C11 0.077(6) 0.069(6) 0.104(8) -0.029(6) -0.012(6) -0.006(5)
C12 0.092(7) 0.050(5) 0.104(8) -0.017(5) -0.016(6) 0.026(5)
C13 0.096(7) 0.076(6) 0.057(4) -0.004(4) 0.016(4) 0.009(6)
C14 0.068(5) 0.052(4) 0.067(4) 0.003(4) 0.004(4) 0.011(4)
C15 0.062(5) 0.066(5) 0.091(6) -0.001(5) -0.005(5) 0.028(4)
C16 0.064(5) 0.075(6) 0.084(6) -0.012(5) -0.002(4) 0.033(5)
C17 0.044(3) 0.075(5) 0.054(4) -0.012(4) 0.003(3) 0.010(4)
C18 0.045(4) 0.111(8) 0.049(4) -0.012(5) 0.009(3) 0.005(4)
C19 0.046(4) 0.088(7) 0.062(4) 0.011(5) 0.008(3) -0.012(4)
C20 0.061(4) 0.073(5) 0.057(4) 0.005(4) 0.001(3) -0.008(4)
C21 0.044(3) 0.060(4) 0.045(3) -0.003(3) -0.005(2) 0.005(3)
C22 0.049(4) 0.047(4) 0.047(3) -0.002(3) -0.007(3) 0.009(3)
C23 0.042(3) 0.045(3) 0.053(3) -0.001(3) 0.003(3) 0.002(3)
C24 0.069(6) 0.064(6) 0.096(7) -0.011(5) -0.020(5) -0.005(5)
C25 0.042(4) 0.076(6) 0.122(8) -0.017(6) -0.010(4) 0.002(4)
C26 0.086(7) 0.126(11) 0.055(4) -0.001(6) -0.016(4) -0.016(7)
C27 0.056(4) 0.050(4) 0.070(4) -0.002(4) 0.000(3) 0.013(3)
C28 0.090(7) 0.043(4) 0.086(6) 0.003(4) 0.008(5) 0.015(4)
C29 0.106(8) 0.033(4) 0.086(6) -0.011(4) 0.013(5) 0.009(4)
C30 0.067(5) 0.048(4) 0.062(4) -0.009(3) 0.015(4) -0.011(4)
C31 0.059(4) 0.070(5) 0.067(5) -0.015(4) 0.008(4) -0.023(4)
C32 0.092(7) 0.072(6) 0.061(4) -0.012(5) -0.011(4) -0.035(6)
C33 0.055(4) 0.067(5) 0.058(4) -0.003(4) -0.005(3) -0.012(4)
C34 0.065(4) 0.035(3) 0.042(3) -0.001(2) -0.001(3) -0.003(3)
C35 0.054(4) 0.038(3) 0.049(3) 0.000(3) 0.000(3) 0.004(3)
C36 0.049(4) 0.039(3) 0.056(4) -0.006(3) -0.013(3) 0.003(3)
C37 0.059(5) 0.080(7) 0.111(8) -0.003(6) 0.036(5) -0.005(5)
C38 0.079(6) 0.095(8) 0.071(5) 0.022(6) -0.006(5) -0.012(6)
C39 0.102(8) 0.057(5) 0.098(7) 0.004(6) 0.012(6) -0.022(6)

loop_
_geom_bond_atom_site_label_1
_geom_bond_atom_site_label_2
_geom_bond_distance
_geom_bond_site_symmetry_2
_geom_bond_publ_flag
Sn1 C23 2.175(8) . ?
Sn1 C10 2.185(7) . ?
Sn1 N2 2.546(6) . ?
Sn1 N1 2.561(6) . ?
Sn1 I1 2.8179(8) . ?
Sn1 I2 2.8210(10) . ?
Sn2 C36 2.191(8) 2 ?
Sn2 C36 2.191(8) . ?
Sn2 N3 2.570(6) . ?
Sn2 N3 2.570(6) 2 ?
Sn2 I3 2.8168(8) 2 ?
Sn2 I3 2.8168(8) . ?
Si1 C12 1.871(10) . ?
Si1 C13 1.863(10) . ?
Si1 C11 1.878(12) . ?
Si1 C10 1.907(8) . ?
Si2 C25 1.839(10) . ?
Si2 C26 1.847(12) . ?
Si2 C24 1.906(11) . ?
Si2 C23 1.915(8) . ?
Si3 C38 1.871(10) . ?
Si3 C39 1.876(12) . ?
Si3 C37 1.904(11) . ?
Si3 C36 1.906(8) . ?
N1 C7 1.313(11) . ?
N1 C8 1.348(10) . ?
N2 C21 1.345(10) . ?
N2 C20 1.361(11) . ?
N3 C33 1.309(10) . ?
N3 C34 1.336(10) . ?
C1 C9 1.372(11) . ?
C1 C2 1.436(13) . ?
C2 C3 1.375(17) . ?
C3 C4 1.386(14) . ?
C4 C8 1.424(10) . ?
C4 C5 1.460(15) . ?
C5 C6 1.335(17) . ?
C6 C7 1.437(14) . ?
C8 C9 1.413(11) . ?
C9 C10 1.499(9) . ?
C14 C22 1.386(11) . ?
C14 C15 1.419(13) . ?
C15 C16 1.339(17) . ?
C16 C17 1.413(15) . ?
C17 C18 1.414(15) . ?
C17 C21 1.435(10) . ?
C18 C19 1.393(17) . ?
C19 C20 1.379(13) . ?
C21 C22 1.413(11) . ?
C22 C23 1.507(9) . ?
C27 C35 1.393(11) . ?
C27 C28 1.418(13) . ?
C28 C29 1.344(17) . ?
C29 C30 1.393(14) . ?
C30 C34 1.435(10) . ?
C30 C31 1.446(13) . ?
C31 C32 1.294(17) . ?
C32 C33 1.414(14) . ?
C34 C35 1.419(11) . ?
C35 C36 1.501(10) . ?
